data_2220750
loop_
_publ_author_name
'Sun, Yuying'
'Li, Hong-Gang'
'Wang, Xiao'
'Fu, Shizhou'
'Wang, Daqi'

_publ_section_title 2-Hydroxy-<i>N</i>'-[(<i>E</i>)-(3-hydroxy-2-naphthyl)methylene]benzohydrazide
_journal_coeditor_code CV2501
_journal_issue 2
_journal_name_full 'Acta Crystallographica Section E'
_journal_page_first o262
_journal_paper_doi 10.1107/S1600536808044073
_journal_volume 65
_journal_year 2009
_chemical_formula_iupac 'C18 H14 N2 O3'
_chemical_formula_moiety 'C18 H14 N2 O3'
_chemical_formula_sum 'C18 H14 N2 O3'
_chemical_formula_weight 306.31
_chemical_name_systematic 2-Hydroxy-<i>N</i>'-[(<i>E</i>)-(3-hydroxy-2-naphthyl)methylene]benzohydrazide
_space_group_IT_number 33
_symmetry_cell_setting orthorhombic
_symmetry_space_group_name_Hall 'P 2c -2n'
_symmetry_space_group_name_H-M 'P n a 21'
_atom_sites_solution_hydrogens geom
_atom_sites_solution_primary direct
_atom_sites_solution_secondary difmap
_audit_creation_method SHELXL-97
_cell_angle_alpha 90.00
_cell_angle_beta 90.00
_cell_angle_gamma 90.00
_cell_formula_units_Z 4
_cell_length_a 21.124(2)
_cell_length_b 11.6212(13)
_cell_length_c 5.9826(8)
_cell_measurement_reflns_used 1119
_cell_measurement_temperature 298(2)
_cell_measurement_theta_max 25.349
_cell_measurement_theta_min 2.606
_cell_volume 1468.6(3)
_computing_cell_refinement 'SAINT (Siemens, 1996)'
_computing_data_collection 'SMART (Siemens, 1996)'
_computing_data_reduction 'SAINT (Siemens, 1996)'
_computing_molecular_graphics 'SHELXTL (Sheldrick, 2008)'
_computing_publication_material 'SHELXTL (Sheldrick, 2008)'
_computing_structure_refinement 'SHELXL97 (Sheldrick, 2008)'
_computing_structure_solution 'SHELXS97 (Sheldrick, 2008)'
_diffrn_ambient_temperature 298(2)
_diffrn_measured_fraction_theta_full 0.996
_diffrn_measured_fraction_theta_max 0.996
_diffrn_measurement_device_type 'Bruker SMART CCD area-detector'
_diffrn_measurement_method '\f and \w'
_diffrn_radiation_monochromator graphite
_diffrn_radiation_source 'fine-focus sealed tube'
_diffrn_radiation_type MoK\a
_diffrn_radiation_wavelength 0.71073
_diffrn_reflns_av_R_equivalents 0.0568
_diffrn_reflns_av_sigmaI/netI 0.0481
_diffrn_reflns_limit_h_max 24
_diffrn_reflns_limit_h_min -24
_diffrn_reflns_limit_k_max 8
_diffrn_reflns_limit_k_min -13
_diffrn_reflns_limit_l_max 6
_diffrn_reflns_limit_l_min -7
_diffrn_reflns_number 6099
_diffrn_reflns_theta_full 25.01
_diffrn_reflns_theta_max 25.01
_diffrn_reflns_theta_min 1.93
_exptl_absorpt_coefficient_mu 0.096
_exptl_absorpt_correction_T_max 0.9857
_exptl_absorpt_correction_T_min 0.9699
_exptl_absorpt_correction_type multi-scan
_exptl_absorpt_process_details '(SADABS; Sheldrick, 1996)'
_exptl_crystal_colour yellow
_exptl_crystal_density_diffrn 1.385
_exptl_crystal_density_method 'not measured'
_exptl_crystal_description block
_exptl_crystal_F_000 640
_exptl_crystal_size_max 0.32
_exptl_crystal_size_mid 0.18
_exptl_crystal_size_min 0.15
_refine_diff_density_max 0.153
_refine_diff_density_min -0.161
_refine_ls_extinction_method none
_refine_ls_goodness_of_fit_ref 1.038
_refine_ls_hydrogen_treatment constr
_refine_ls_matrix_type full
_refine_ls_number_parameters 209
_refine_ls_number_reflns 1422
_refine_ls_number_restraints 1
_refine_ls_restrained_S_all 1.037
_refine_ls_R_factor_all 0.0873
_refine_ls_R_factor_gt 0.0398
_refine_ls_shift/su_max 0.001
_refine_ls_shift/su_mean 0.000
_refine_ls_structure_factor_coef Fsqd
_refine_ls_weighting_details 'calc w=1/[\s^2^(Fo^2^)+(0.0012P)^2^+0.7621P] where P=(Fo^2^+2Fc^2^)/3'
_refine_ls_weighting_scheme calc
_refine_ls_wR_factor_gt 0.0589
_refine_ls_wR_factor_ref 0.0756
_reflns_number_gt 896
_reflns_number_total 1422
_reflns_threshold_expression I>2\s(I)
_cod_data_source_file cv2501.cif
_cod_data_source_block I
_cod_depositor_comments
;
The following automatic conversions were performed:
'_symmetry_cell_setting' value 'Orthorhombic' changed to 'orthorhombic'
according to '/home/saulius/struct/CIF-dictionaries/cif_core.dic'
dictionary named 'cif_core.dic' version 2.4.1 from 2010-06-29.

Automatic conversion script
Id: cif_fix_enum 1527 2010-12-29 10:47:43Z saulius 

The following automatic conversions were performed:

'_symmetry_cell_setting' value 'Orthorhombic' changed to
'orthorhombic' according to
/home/saulius/struct/CIF-dictionaries/cif_core.dic dictionary named
'cif_core.dic' version 2.4.1 from 2010-06-29.

Automatic conversion script
Id: cif_fix_values 1715 2011-07-08 13:25:40Z adriana 
;
_cod_database_code 2220750
_cod_database_fobs_code 2220750

loop_
_symmetry_equiv_pos_as_xyz
'x, y, z'
'-x, -y, z+1/2'
'x+1/2, -y+1/2, z'
'-x+1/2, y+1/2, z+1/2'

loop_
_atom_site_type_symbol
_atom_site_label
_atom_site_fract_x
_atom_site_fract_y
_atom_site_fract_z
_atom_site_U_iso_or_equiv
_atom_site_adp_type
_atom_site_calc_flag
_atom_site_refinement_flags
_atom_site_occupancy
_atom_site_disorder_assembly
_atom_site_disorder_group
N N1 0.22373(16) 0.9395(3) 0.7320(6) 0.0514(10) Uani d . 1 . .
H H1 0.2172 0.8713 0.7828 0.062 Uiso calc R 1 . .
N N2 0.19138(18) 0.9753(3) 0.5434(6) 0.0536(11) Uani d . 1 . .
O O1 0.27673(14) 1.1075(2) 0.7748(6) 0.0703(10) Uani d . 1 . .
O O2 0.25278(12) 0.7725(2) 1.0077(6) 0.0574(9) Uani d . 1 . .
H H2 0.2526 0.7107 1.0739 0.086 Uiso calc R 1 . .
O O3 0.16012(13) 1.1067(3) 0.2045(6) 0.0664(10) Uani d . 1 . .
H H3 0.1787 1.0892 0.3199 0.100 Uiso calc R 1 . .
C C1 0.2649(2) 1.0079(4) 0.8375(8) 0.0504(12) Uani d . 1 . .
C C2 0.2955(2) 0.9611(3) 1.0404(8) 0.0447(11) Uani d . 1 . .
C C3 0.2891(2) 0.8497(3) 1.1229(7) 0.0441(12) Uani d . 1 . .
C C4 0.3185(2) 0.8179(4) 1.3196(8) 0.0544(13) Uani d . 1 . .
H H4 0.3135 0.7435 1.3740 0.065 Uiso calc R 1 . .
C C5 0.3548(2) 0.8948(5) 1.4348(9) 0.0672(15) Uani d . 1 . .
H H5 0.3750 0.8718 1.5655 0.081 Uiso calc R 1 . .
C C6 0.3618(2) 1.0054(5) 1.3596(10) 0.0718(16) Uani d . 1 . .
H H6 0.3863 1.0578 1.4392 0.086 Uiso calc R 1 . .
C C7 0.3321(2) 1.0378(4) 1.1646(10) 0.0614(14) Uani d . 1 . .
H H7 0.3366 1.1130 1.1142 0.074 Uiso calc R 1 . .
C C8 0.1536(2) 0.8994(4) 0.4641(8) 0.0546(13) Uani d . 1 . .
H H8 0.1507 0.8288 0.5363 0.066 Uiso calc R 1 . .
C C9 0.1152(2) 0.9189(4) 0.2659(8) 0.0493(12) Uani d . 1 . .
C C10 0.1211(2) 1.0193(4) 0.1429(8) 0.0495(12) Uani d . 1 . .
C C11 0.0868(2) 1.0370(4) -0.0549(8) 0.0560(13) Uani d . 1 . .
H H11 0.0914 1.1054 -0.1339 0.067 Uiso calc R 1 . .
C C12 0.0468(2) 0.9542(4) -0.1312(9) 0.0607(14) Uani d . 1 . .
H H12 0.0255 0.9653 -0.2656 0.073 Uiso calc R 1 . .
C C13 0.0369(2) 0.8510(4) -0.0089(9) 0.0548(13) Uani d . 1 . .
C C14 0.07102(19) 0.8331(4) 0.1920(8) 0.0511(12) Uani d . 1 . .
C C15 0.0568(2) 0.7320(4) 0.3138(9) 0.0656(15) Uani d . 1 . .
H H15 0.0780 0.7173 0.4470 0.079 Uiso calc R 1 . .
C C16 0.0128(2) 0.6564(5) 0.2396(11) 0.0790(19) Uani d . 1 . .
H H16 0.0044 0.5909 0.3239 0.095 Uiso calc R 1 . .
C C17 -0.0202(2) 0.6734(5) 0.0415(12) 0.0771(17) Uani d . 1 . .
H H17 -0.0500 0.6199 -0.0067 0.093 Uiso calc R 1 . .
C C18 -0.0082(2) 0.7700(4) -0.0809(9) 0.0686(16) Uani d . 1 . .
H H18 -0.0301 0.7825 -0.2136 0.082 Uiso calc R 1 . .

loop_
_atom_site_aniso_label
_atom_site_aniso_U_11
_atom_site_aniso_U_22
_atom_site_aniso_U_33
_atom_site_aniso_U_12
_atom_site_aniso_U_13
_atom_site_aniso_U_23
N1 0.053(2) 0.058(2) 0.043(3) 0.005(2) -0.001(2) 0.022(2)
N2 0.051(2) 0.070(3) 0.040(2) 0.016(2) 0.000(2) 0.017(2)
O1 0.086(2) 0.0454(18) 0.079(3) 0.0026(17) 0.004(2) 0.0291(19)
O2 0.076(2) 0.0427(16) 0.053(2) -0.0038(16) -0.012(2) 0.0166(17)
O3 0.063(2) 0.081(2) 0.056(3) -0.0053(18) -0.0055(19) 0.029(2)
C1 0.052(3) 0.049(3) 0.050(3) 0.007(2) 0.006(3) 0.012(2)
C2 0.046(3) 0.043(3) 0.044(3) 0.005(2) 0.001(2) 0.009(2)
C3 0.050(3) 0.042(3) 0.040(3) 0.000(2) -0.001(2) 0.005(2)
C4 0.060(3) 0.058(3) 0.045(3) 0.008(3) 0.001(3) 0.017(3)
C5 0.062(3) 0.087(4) 0.053(4) 0.012(3) -0.010(3) 0.003(3)
C6 0.065(3) 0.073(4) 0.077(4) -0.006(3) -0.012(3) -0.011(3)
C7 0.066(3) 0.050(3) 0.068(4) -0.002(3) 0.002(3) 0.007(3)
C8 0.055(3) 0.062(3) 0.047(3) 0.013(3) 0.007(3) 0.018(3)
C9 0.047(3) 0.063(3) 0.037(3) 0.011(2) 0.005(2) 0.014(3)
C10 0.044(3) 0.068(3) 0.037(3) 0.007(2) 0.007(3) 0.016(3)
C11 0.054(3) 0.075(3) 0.039(3) 0.011(3) -0.001(3) 0.020(3)
C12 0.059(3) 0.088(4) 0.035(3) 0.009(3) 0.000(3) 0.007(3)
C13 0.049(3) 0.064(3) 0.051(3) 0.009(3) 0.009(3) 0.001(3)
C14 0.049(3) 0.059(3) 0.046(3) 0.017(2) 0.006(3) 0.004(3)
C15 0.056(3) 0.071(3) 0.070(4) 0.008(3) 0.000(3) 0.017(3)
C16 0.069(4) 0.068(4) 0.100(6) 0.003(3) 0.001(4) 0.018(4)
C17 0.068(4) 0.067(4) 0.096(5) -0.003(3) 0.002(4) 0.001(4)
C18 0.060(3) 0.079(4) 0.066(4) 0.007(3) 0.008(3) -0.008(4)

loop_
_atom_type_symbol
_atom_type_description
_atom_type_scat_dispersion_real
_atom_type_scat_dispersion_imag
_atom_type_scat_source
C C 0.0033 0.0000 'International Tables Vol C Tables 4.2.6.8 and 6.1.1.4'
H H 0.0000 0.0000 'International Tables Vol C Tables 4.2.6.8 and 6.1.1.4'
N N 0.0061 0.0000 'International Tables Vol C Tables 4.2.6.8 and 6.1.1.4'
O O 0.0106 0.0000 'International Tables Vol C Tables 4.2.6.8 and 6.1.1.4'

loop_
_geom_angle_atom_site_label_1
_geom_angle_atom_site_label_2
_geom_angle_atom_site_label_3
_geom_angle_site_symmetry_1
_geom_angle_site_symmetry_3
_geom_angle
_geom_angle_publ_flag
C1 N1 N2 . . 121.8(4) ?
C1 N1 H1 . . 119.1 ?
N2 N1 H1 . . 119.1 ?
C8 N2 N1 . . 113.8(4) ?
C3 O2 H2 . . 109.5 ?
C10 O3 H3 . . 109.5 ?
O1 C1 N1 . . 122.9(4) ?
O1 C1 C2 . . 120.2(5) ?
N1 C1 C2 . . 116.9(4) ?
C3 C2 C7 . . 117.3(4) ?
C3 C2 C1 . . 126.2(4) ?
C7 C2 C1 . . 116.4(4) ?
O2 C3 C4 . . 120.5(4) ?
O2 C3 C2 . . 119.1(4) ?
C4 C3 C2 . . 120.5(4) ?
C5 C4 C3 . . 120.6(5) ?
C5 C4 H4 . . 119.7 ?
C3 C4 H4 . . 119.7 ?
C4 C5 C6 . . 120.6(5) ?
C4 C5 H5 . . 119.7 ?
C6 C5 H5 . . 119.7 ?
C5 C6 C7 . . 119.0(5) ?
C5 C6 H6 . . 120.5 ?
C7 C6 H6 . . 120.5 ?
C6 C7 C2 . . 122.0(5) ?
C6 C7 H7 . . 119.0 ?
C2 C7 H7 . . 119.0 ?
N2 C8 C9 . . 122.9(4) ?
N2 C8 H8 . . 118.6 ?
C9 C8 H8 . . 118.6 ?
C10 C9 C14 . . 118.7(4) ?
C10 C9 C8 . . 120.9(4) ?
C14 C9 C8 . . 120.4(4) ?
O3 C10 C9 . . 122.7(4) ?
O3 C10 C11 . . 115.7(4) ?
C9 C10 C11 . . 121.6(5) ?
C12 C11 C10 . . 120.1(5) ?
C12 C11 H11 . . 120.0 ?
C10 C11 H11 . . 120.0 ?
C11 C12 C13 . . 121.1(5) ?
C11 C12 H12 . . 119.5 ?
C13 C12 H12 . . 119.5 ?
C18 C13 C14 . . 120.4(5) ?
C18 C13 C12 . . 120.4(5) ?
C14 C13 C12 . . 119.1(5) ?
C15 C14 C13 . . 116.8(5) ?
C15 C14 C9 . . 123.8(5) ?
C13 C14 C9 . . 119.4(4) ?
C16 C15 C14 . . 121.1(5) ?
C16 C15 H15 . . 119.5 ?
C14 C15 H15 . . 119.5 ?
C15 C16 C17 . . 122.1(6) ?
C15 C16 H16 . . 118.9 ?
C17 C16 H16 . . 118.9 ?
C18 C17 C16 . . 118.8(6) ?
C18 C17 H17 . . 120.6 ?
C16 C17 H17 . . 120.6 ?
C17 C18 C13 . . 120.8(6) ?
C17 C18 H18 . . 119.6 ?
C13 C18 H18 . . 119.6 ?

loop_
_geom_bond_atom_site_label_1
_geom_bond_atom_site_label_2
_geom_bond_site_symmetry_2
_geom_bond_distance
_geom_bond_publ_flag
N1 C1 . 1.336(5) ?
N1 N2 . 1.383(5) ?
N1 H1 . 0.8600 ?
N2 C8 . 1.280(5) ?
O1 C1 . 1.242(5) ?
O2 C3 . 1.366(5) ?
O2 H2 . 0.8200 ?
O3 C10 . 1.359(5) ?
O3 H3 . 0.8200 ?
C1 C2 . 1.479(6) ?
C2 C3 . 1.392(5) ?
C2 C7 . 1.395(6) ?
C3 C4 . 1.381(6) ?
C4 C5 . 1.364(6) ?
C4 H4 . 0.9300 ?
C5 C6 . 1.370(7) ?
C5 H5 . 0.9300 ?
C6 C7 . 1.377(7) ?
C6 H6 . 0.9300 ?
C7 H7 . 0.9300 ?
C8 C9 . 1.455(6) ?
C8 H8 . 0.9300 ?
C9 C10 . 1.386(5) ?
C9 C14 . 1.435(5) ?
C10 C11 . 1.403(6) ?
C11 C12 . 1.360(6) ?
C11 H11 . 0.9300 ?
C12 C13 . 1.420(6) ?
C12 H12 . 0.9300 ?
C13 C18 . 1.407(6) ?
C13 C14 . 1.417(6) ?
C14 C15 . 1.415(6) ?
C15 C16 . 1.354(6) ?
C15 H15 . 0.9300 ?
C16 C17 . 1.389(7) ?
C16 H16 . 0.9300 ?
C17 C18 . 1.364(6) ?
C17 H17 . 0.9300 ?
C18 H18 . 0.9300 ?

loop_
_geom_hbond_atom_site_label_D
_geom_hbond_atom_site_label_H
_geom_hbond_atom_site_label_A
_geom_hbond_site_symmetry_A
_geom_hbond_distance_DH
_geom_hbond_distance_HA
_geom_hbond_distance_DA
_geom_hbond_angle_DHA
O3 H3 N2 . 0.82 1.90 2.623(5) 146.4
N1 H1 O2 . 0.86 1.92 2.620(4) 137.3
O2 H2 O1 4_545 0.82 1.81 2.573(4) 154.7

loop_
_cod_related_entry_id
_cod_related_entry_database
_cod_related_entry_code
1 ChemSpider 12230748
